data_7223047
loop_
_publ_author_name
'Zakharov, B. A.'
'Marchuk, A. S.'
'Boldyreva, E. V.'

_publ_section_title
;
 A single-crystal to single-crystal phase transition in [Co(NH3)5NO2]Br2at
 high pressure: a step towards understanding linkage photo-isomerisation
;
_journal_issue 46
_journal_name_full CrystEngComm
_journal_page_first 8812
_journal_paper_doi 10.1039/C5CE01820J
_journal_volume 17
_journal_year 2015
_chemical_formula_moiety 'Co H15 N6 O2, 2(Br)'
_chemical_formula_sum 'Br2 Co H15 N6 O2'
_chemical_formula_weight 349.93
_chemical_name_common nitro-pentaammine-Co(III)-dibromide
_chemical_name_systematic nitro-pentaammine-Co(III)-dibromide
_space_group_crystal_system monoclinic
_space_group_IT_number 15
_space_group_name_Hall '-C 2yc'
_space_group_name_H-M_alt 'C 1 2/c 1'
_symmetry_space_group_name_Hall '-C 2yc'
_symmetry_space_group_name_H-M 'C 1 2/c 1'
_atom_sites_solution_hydrogens geom
_audit_creation_method SHELXL-2014/7
_audit_update_record
;
2015-09-10 deposited with the CCDC.
2015-10-25 downloaded from the CCDC.
;
_cell_angle_alpha 90
_cell_angle_beta 93.300(4)
_cell_angle_gamma 90
_cell_formula_units_Z 4
_cell_length_a 10.5931(4)
_cell_length_b 7.4783(7)
_cell_length_c 10.5357(4)
_cell_measurement_reflns_used 1697
_cell_measurement_temperature 295(2)
_cell_measurement_theta_max 27.8890
_cell_measurement_theta_min 2.8230
_cell_volume 833.24(9)
_computing_cell_refinement
;
CrysAlisPro, Agilent Technologies,
Version 1.171.35.21 (release 20-01-2012 CrysAlis171 .NET)
(compiled Jan 23 2012,18:06:46)
;
_computing_data_collection
;
CrysAlisPro, Agilent Technologies,
Version 1.171.35.21 (release 20-01-2012 CrysAlis171 .NET)
(compiled Jan 23 2012,18:06:46)
;
_computing_data_reduction
;
CrysAlisPro, Agilent Technologies,
Version 1.171.35.21 (release 20-01-2012 CrysAlis171 .NET)
(compiled Jan 23 2012,18:06:46)
;
_computing_molecular_graphics 'Mercury (Macrae et al., 2006)'
_computing_publication_material 'enCIFer (Allen et al., 2004)'
_computing_structure_refinement 'SHELXL-2014/7 (Sheldrick, 2014)'
_diffrn_ambient_pressure 5500000
_diffrn_ambient_temperature 295(2)
_diffrn_detector_area_resol_mean 10.3457
_diffrn_measured_fraction_theta_full 0.576
_diffrn_measured_fraction_theta_max 0.557
_diffrn_measurement_device_type 'Xcalibur, Ruby, Gemini'
_diffrn_measurement_method \w-scan
_diffrn_radiation_type MoK\a
_diffrn_radiation_wavelength 0.71073
_diffrn_reflns_av_R_equivalents 0.0500
_diffrn_reflns_av_unetI/netI 0.0316
_diffrn_reflns_laue_measured_fraction_full 0.576
_diffrn_reflns_laue_measured_fraction_max 0.557
_diffrn_reflns_limit_h_max 12
_diffrn_reflns_limit_h_min -12
_diffrn_reflns_limit_k_max 7
_diffrn_reflns_limit_k_min -7
_diffrn_reflns_limit_l_max 12
_diffrn_reflns_limit_l_min -12
_diffrn_reflns_number 2182
_diffrn_reflns_point_group_measured_fraction_full 0.576
_diffrn_reflns_point_group_measured_fraction_max 0.557
_diffrn_reflns_theta_full 25.242
_diffrn_reflns_theta_max 26.359
_diffrn_reflns_theta_min 3.336
_diffrn_source 'Enhance (Mo) X-ray Source'
_exptl_absorpt_coefficient_mu 11.618
_exptl_absorpt_correction_T_max 0.270
_exptl_absorpt_correction_T_min 0.205
_exptl_absorpt_correction_type gaussian
_exptl_absorpt_process_details 'Absorb-7 (Angel, 2013)'
_exptl_crystal_colour orange
_exptl_crystal_density_diffrn 2.789
_exptl_crystal_description block
_exptl_crystal_F_000 680
_exptl_crystal_preparation 'mounted in DAC'
_exptl_crystal_size_max 0.20
_exptl_crystal_size_mid 0.20
_exptl_crystal_size_min 0.05
_refine_diff_density_max 0.440
_refine_diff_density_min -0.362
_refine_diff_density_rms 0.090
_refine_ls_extinction_method none
_refine_ls_goodness_of_fit_ref 1.098
_refine_ls_hydrogen_treatment constr
_refine_ls_matrix_type full
_refine_ls_number_parameters 52
_refine_ls_number_reflns 475
_refine_ls_number_restraints 0
_refine_ls_restrained_S_all 1.098
_refine_ls_R_factor_all 0.0261
_refine_ls_R_factor_gt 0.0232
_refine_ls_shift/su_max 0.000
_refine_ls_shift/su_mean 0.000
_refine_ls_structure_factor_coef Fsqd
_refine_ls_weighting_details 'w=1/[\s^2^(Fo^2^)+(0.0200P)^2^+3.2405P] where P=(Fo^2^+2Fc^2^)/3'
_refine_ls_weighting_scheme calc
_refine_ls_wR_factor_gt 0.0536
_refine_ls_wR_factor_ref 0.0564
_reflns_Friedel_coverage 0.000
_reflns_number_gt 441
_reflns_number_total 475
_reflns_threshold_expression 'I > 2\s(I)'
_cod_data_source_file c5ce01820j3.cif
_cod_data_source_block 550GPa
_cod_depositor_comments
;
The following automatic conversions were performed:

'_exptl_absorpt_correction_type' value 'Gaussian' changed to
'gaussian' according to
/usr/data/users/saulius/crontab/automatic-downloads/rss-feeds/RSC/lib/dictionaries/cif_core.dic
dictionary named 'cif_core.dic' version 2.4.2 from 2011-04-26.

Automatic conversion script
Id: cif_fix_values 3271 2015-04-21 07:52:19Z andrius 

 Adding full bibliography for 7223037--7223049.cif.
;
_cod_database_code 7223047
_shelx_shelxl_version_number 2014/7
_shelx_space_group_comment
;
The symmetry employed for this shelxl refinement is uniquely defined
by the following loop, which should always be used as a source of
symmetry information in preference to the above space-group names.
They are only intended as comments.
;

loop_
_space_group_symop_operation_xyz
'x, y, z'
'-x, y, -z+1/2'
'x+1/2, y+1/2, z'
'-x+1/2, y+1/2, -z+1/2'
'-x, -y, -z'
'x, -y, z-1/2'
'-x+1/2, -y+1/2, -z'
'x+1/2, -y+1/2, z-1/2'

loop_
_atom_site_label
_atom_site_type_symbol
_atom_site_fract_x
_atom_site_fract_y
_atom_site_fract_z
_atom_site_U_iso_or_equiv
_atom_site_adp_type
_atom_site_occupancy
_atom_site_site_symmetry_order
_atom_site_calc_flag
_atom_site_refinement_flags_posn
_atom_site_refinement_flags_adp
_atom_site_refinement_flags_occupancy
Br1 Br 0.28881(4) 0.50966(7) 0.49659(4) 0.0153(2) Uani 1 1 d . . .
Co1 Co 0.0000 0.29206(13) 0.2500 0.0093(3) Uani 1 2 d S T P
N1 N 0.1819(3) 0.2894(6) 0.2520(3) 0.0125(10) Uani 1 1 d . . .
H1A H 0.2091 0.1768 0.2523 0.019 Uiso 1 1 calc R U .
H1B H 0.2071 0.3451 0.1832 0.019 Uiso 1 1 calc R U .
H1C H 0.2135 0.3451 0.3214 0.019 Uiso 1 1 calc R U .
N2 N 0.0052(3) 0.3006(6) 0.4337(3) 0.0130(10) Uani 1 1 d . . .
H2A H 0.0061 0.1898 0.4645 0.020 Uiso 1 1 calc R U .
H2B H 0.0747 0.3580 0.4626 0.020 Uiso 1 1 calc R U .
H2C H -0.0627 0.3580 0.4586 0.020 Uiso 1 1 calc R U .
N3 N 0.0000 0.0291(9) 0.2500 0.0171(15) Uani 1 2 d S T P
H3A H 0.0793 -0.0106 0.2509 0.026 Uiso 0.5 1 calc R U P
H3B H -0.0364 -0.0106 0.3187 0.026 Uiso 0.5 1 calc R U P
H3C H -0.0428 -0.0106 0.1805 0.026 Uiso 0.5 1 calc R U P
N4 N 0.0000 0.5458(9) 0.2500 0.0098(15) Uani 1 2 d S T P
O1 O 0.0822(3) 0.6320(7) 0.1961(3) 0.0289(12) Uani 1 1 d . . .

loop_
_atom_site_aniso_label
_atom_site_aniso_U_11
_atom_site_aniso_U_22
_atom_site_aniso_U_33
_atom_site_aniso_U_23
_atom_site_aniso_U_13
_atom_site_aniso_U_12
Br1 0.0172(3) 0.0127(6) 0.0162(3) 0.00112(17) 0.0022(2) -0.00047(17)
Co1 0.0097(5) 0.0070(10) 0.0112(4) 0.000 -0.0001(3) 0.000
N1 0.015(2) 0.007(4) 0.0151(18) 0.0015(15) -0.0008(15) 0.0024(15)
N2 0.015(2) 0.010(4) 0.0141(18) -0.0007(15) 0.0002(15) -0.0010(15)
N3 0.024(4) 0.009(6) 0.018(3) 0.000 0.001(3) 0.000
N4 0.009(3) 0.008(7) 0.012(3) 0.000 0.001(3) 0.000
O1 0.027(2) 0.027(5) 0.035(2) -0.0007(18) 0.0183(17) -0.0058(18)

loop_
_atom_type_symbol
_atom_type_description
_atom_type_scat_dispersion_real
_atom_type_scat_dispersion_imag
_atom_type_scat_source
Br Br -0.2901 2.4595 'International Tables Vol C Tables 4.2.6.8 and 6.1.1.4'
Co Co 0.3494 0.9721 'International Tables Vol C Tables 4.2.6.8 and 6.1.1.4'
H H 0.0000 0.0000 'International Tables Vol C Tables 4.2.6.8 and 6.1.1.4'
N N 0.0061 0.0033 'International Tables Vol C Tables 4.2.6.8 and 6.1.1.4'
O O 0.0106 0.0060 'International Tables Vol C Tables 4.2.6.8 and 6.1.1.4'

loop_
_geom_angle_atom_site_label_1
_geom_angle_atom_site_label_2
_geom_angle_atom_site_label_3
_geom_angle
_geom_angle_site_symmetry_1
_geom_angle_site_symmetry_3
N4 Co1 N1 90.59(13) . 2
N4 Co1 N1 90.59(13) . .
N1 Co1 N1 178.8(3) 2 .
N4 Co1 N2 88.11(13) . .
N1 Co1 N2 88.97(15) 2 .
N1 Co1 N2 91.07(15) . .
N4 Co1 N2 88.11(13) . 2
N1 Co1 N2 91.07(15) 2 2
N1 Co1 N2 88.97(15) . 2
N2 Co1 N2 176.2(3) . 2
N4 Co1 N3 180.0 . .
N1 Co1 N3 89.41(13) 2 .
N1 Co1 N3 89.41(13) . .
N2 Co1 N3 91.89(13) . .
N2 Co1 N3 91.89(13) 2 .
Co1 N1 H1A 109.5 . .
Co1 N1 H1B 109.5 . .
H1A N1 H1B 109.5 . .
Co1 N1 H1C 109.5 . .
H1A N1 H1C 109.5 . .
H1B N1 H1C 109.5 . .
Co1 N2 H2A 109.5 . .
Co1 N2 H2B 109.5 . .
H2A N2 H2B 109.5 . .
Co1 N2 H2C 109.5 . .
H2A N2 H2C 109.5 . .
H2B N2 H2C 109.5 . .
Co1 N3 H3A 109.5 . .
Co1 N3 H3B 109.5 . .
H3A N3 H3B 109.5 . .
Co1 N3 H3C 109.5 . .
H3A N3 H3C 109.5 . .
H3B N3 H3C 109.5 . .
O1 N4 O1 117.7(7) . 2
O1 N4 Co1 121.1(4) . .
O1 N4 Co1 121.1(4) 2 .

loop_
_geom_bond_atom_site_label_1
_geom_bond_atom_site_label_2
_geom_bond_distance
_geom_bond_site_symmetry_2
Co1 N4 1.897(7) .
Co1 N1 1.926(3) 2
Co1 N1 1.926(3) .
Co1 N2 1.934(3) .
Co1 N2 1.934(3) 2
Co1 N3 1.967(7) .
N1 H1A 0.8900 .
N1 H1B 0.8900 .
N1 H1C 0.8900 .
N2 H2A 0.8900 .
N2 H2B 0.8900 .
N2 H2C 0.8900 .
N3 H3A 0.8900 .
N3 H3B 0.8900 .
N3 H3C 0.8900 .
N4 O1 1.246(5) .
N4 O1 1.246(5) 2

loop_
_geom_hbond_atom_site_label_D
_geom_hbond_atom_site_label_H
_geom_hbond_atom_site_label_A
_geom_hbond_distance_DH
_geom_hbond_distance_HA
_geom_hbond_distance_DA
_geom_hbond_angle_DHA
_geom_hbond_site_symmetry_A
N1 H1A O1 0.89 2.27 2.788(5) 116.8 4_545
N1 H1B Br1 0.89 2.45 3.336(4) 176.6 6_565
N1 H1C Br1 0.89 2.32 3.210(4) 175.7 .
N2 H2A Br1 0.89 2.65 3.240(4) 124.9 7_556
N2 H2A Br1 0.89 2.70 3.256(4) 121.2 3_445
N2 H2B Br1 0.89 2.54 3.417(4) 167.5 .
N2 H2C Br1 0.89 2.66 3.538(4) 169.6 5_566
N3 H3B Br1 0.89 2.71 3.5277(5) 152.6 3_445
N3 H3C Br1 0.89 2.56 3.3955(7) 157.4 8_455

loop_
_geom_torsion_atom_site_label_1
_geom_torsion_atom_site_label_2
_geom_torsion_atom_site_label_3
_geom_torsion_atom_site_label_4
_geom_torsion
_geom_torsion_site_symmetry_1
_geom_torsion_site_symmetry_4
N1 Co1 N4 O1 -147.3(2) 2 .
N1 Co1 N4 O1 32.7(2) . .
N2 Co1 N4 O1 123.8(2) . .
N2 Co1 N4 O1 -56.2(2) 2 .
N1 Co1 N4 O1 32.7(2) 2 2
N1 Co1 N4 O1 -147.3(2) . 2
N2 Co1 N4 O1 -56.2(2) . 2
N2 Co1 N4 O1 123.8(2) 2 2
